data_8102558
loop_
_publ_author_name
'Wei-Jie Gong'
'Dao-Cheng Xia'
'Jian-Fang Ma'

_publ_section_title
;
 Crystal structure of
 [m-12,25-dimethyl-3,8,16,21-tetraaza-tricyclo[21.3.110,14]tetracosa-1(27),10,12,14(28),23,25-hexaene-27,28-diolato-
 k4N3,N8,O27,O28: k4N16,N21,O27,O28]zinc(II) dichloride,
 Zn2(C26H38N4O2)Cl2
;
_journal_issue 4
_journal_name_full 'Zeitschrift f\"ur Kristallographie - New Crystal Structures'
_journal_page_first 687
_journal_volume 224
_journal_year 2009
_chemical_formula_moiety 'C26 H38 Cl2 N4 O2 Zn2'
_chemical_formula_sum 'C26 H38 Cl2 N4 O2 Zn2'
_chemical_formula_weight 640.24
_chemical_melting_point ?
_chemical_name_common
;
[\m-12,25-Dimethyl-3,8,16,21-tetraaza-
tricyclo[21.3.1^10,14^]tetracosa-1(27),10,12,14(28),23,25-
hexaene-27,28-diolato-\k^4^N^3^,N^8^,O^27^,O^28^:
\k^4^N^16^,N^21^,O^27^,O^28^]- bischloride zinc(II)
;
_chemical_name_systematic
;
[\m-12,25-Dimethyl-3,8,16,21-tetraaza-
tricyclo[21.3.1^10,14^]tetracosa-1(27),10,12,14(28),23,25-
hexaene-27,28-diolato-\k^4^N^3^,N^8^,O^27^,O^28^:
\k^4^N^16^,N^21^,O^27^,O^28^]- bischloride zinc(II)
;
_space_group_IT_number 15
_symmetry_cell_setting monoclinic
_symmetry_space_group_name_Hall '-C 2yc'
_symmetry_space_group_name_H-M 'C 1 2/c 1'
_atom_sites_solution_hydrogens geom
_atom_sites_solution_primary direct
_atom_sites_solution_secondary difmap
_audit_creation_method SHELXL-97
_cell_angle_alpha 90.00
_cell_angle_beta 105.366(3)
_cell_angle_gamma 90.00
_cell_formula_units_Z 4
_cell_length_a 11.9863(4)
_cell_length_b 11.5880(3)
_cell_length_c 21.2059(7)
_cell_measurement_reflns_used 2182
_cell_measurement_temperature 293(2)
_cell_measurement_theta_max 29.230
_cell_measurement_theta_min 3.03
_cell_volume 2840.15(16)
_computing_cell_refinement CrysAlis
_computing_data_collection 'CrysAlis [5]'
_computing_data_reduction CrysAlis
_computing_structure_refinement 'SHELXL-97 (Sheldrick, 1997)'
_computing_structure_solution 'SHELXS-97 [6]'
_diffrn_ambient_temperature 293(2)
_diffrn_detector_area_resol_mean 10.0
_diffrn_measured_fraction_theta_full 0.995
_diffrn_measured_fraction_theta_max 0.858
_diffrn_measurement_device_type 'Oxford Diffraction Gemini R Ultra'
_diffrn_measurement_method '\w scan'
_diffrn_radiation_monochromator graphite
_diffrn_radiation_source 'fine-focus sealed tube'
_diffrn_radiation_type MoK\a
_diffrn_radiation_wavelength 0.71073
_diffrn_reflns_av_R_equivalents 0.0337
_diffrn_reflns_av_sigmaI/netI 0.0602
_diffrn_reflns_limit_h_max 13
_diffrn_reflns_limit_h_min -15
_diffrn_reflns_limit_k_max 11
_diffrn_reflns_limit_k_min -15
_diffrn_reflns_limit_l_max 28
_diffrn_reflns_limit_l_min -23
_diffrn_reflns_number 8177
_diffrn_reflns_theta_full 25.00
_diffrn_reflns_theta_max 29.23
_diffrn_reflns_theta_min 4.24
_exptl_absorpt_coefficient_mu 1.907
_exptl_absorpt_correction_T_max 0.645
_exptl_absorpt_correction_T_min 0.559
_exptl_absorpt_correction_type empirical
_exptl_crystal_colour colorless
_exptl_crystal_density_diffrn 1.497
_exptl_crystal_density_method 'not measured'
_exptl_crystal_description block
_exptl_crystal_F_000 1328
_exptl_crystal_size_max 0.31
_exptl_crystal_size_mid 0.28
_exptl_crystal_size_min 0.23
_refine_diff_density_max 0.666
_refine_diff_density_min -0.233
_refine_diff_density_rms 0.059
_refine_ls_extinction_method none
_refine_ls_goodness_of_fit_ref 0.891
_refine_ls_hydrogen_treatment mixed
_refine_ls_matrix_type full
_refine_ls_number_parameters 169
_refine_ls_number_reflns 3321
_refine_ls_number_restraints 0
_refine_ls_restrained_S_all 0.891
_refine_ls_R_factor_all 0.0605
_refine_ls_R_factor_gt 0.0323
_refine_ls_shift/su_max 0.002
_refine_ls_shift/su_mean 0.000
_refine_ls_structure_factor_coef Fsqd
_refine_ls_weighting_details 'calc w=1/[\s^2^(Fo^2^)+(0.0322P)^2^+0.0000P] where P=(Fo^2^+2Fc^2^)/3'
_refine_ls_weighting_scheme calc
_refine_ls_wR_factor_gt 0.0636
_refine_ls_wR_factor_ref 0.0675
_reflns_number_gt 2182
_reflns_number_total 3321
_reflns_threshold_expression >2sigma(I)
_cod_data_source_file 1267-2772.cff
_cod_data_source_block c2c
_cod_depositor_comments
;
The following automatic conversions were performed:
'_symmetry_cell_setting' value 'Monoclinic' changed to 'monoclinic'
according to '/home/saulius/struct/CIF-dictionaries/cif_core.dic'
dictionary named 'cif_core.dic' version 2.4.1 from 2010-06-29.

Automatic conversion script
Id: cif_fix_enum 1555 2011-01-17 13:19:09Z saulius 

The following automatic conversions were performed:

'_chemical_melting_point' value 'not measured' was changed to '?' -
the value is undefined or not given.

Automatic conversion script
Id: cif_fix_values 1569 2011-02-09 13:29:24Z adriana 
;
_cod_original_sg_symbol_Hall '-C 2yc '
_cod_original_sg_symbol_H-M C2/c
_cod_database_code 8102558

loop_
_symmetry_equiv_pos_as_xyz
'x, y, z'
'-x, y, -z+1/2'
'x+1/2, y+1/2, z'
'-x+1/2, y+1/2, -z+1/2'
'-x, -y, -z'
'x, -y, z-1/2'
'-x+1/2, -y+1/2, -z'
'x+1/2, -y+1/2, z-1/2'

loop_
_atom_site_label
_atom_site_type_symbol
_atom_site_fract_x
_atom_site_fract_y
_atom_site_fract_z
_atom_site_U_iso_or_equiv
_atom_site_adp_type
_atom_site_occupancy
_atom_site_symmetry_multiplicity
_atom_site_calc_flag
_atom_site_refinement_flags
_atom_site_disorder_assembly
_atom_site_disorder_group
Zn1 Zn 0.86116(2) 0.17559(2) 0.506200(14) 0.03261(10) Uani 1 1 d . . .
C1 C 0.6823(3) -0.0045(4) 0.78662(16) 0.0882(12) Uani 1 1 d . . .
H1A H 0.7465 -0.0551 0.8039 0.132 Uiso 1 1 calc R . .
H1B H 0.6123 -0.0488 0.7739 0.132 Uiso 1 1 calc R . .
H1C H 0.6765 0.0506 0.8195 0.132 Uiso 1 1 calc R . .
C2 C 0.7007(2) 0.0585(3) 0.72766(13) 0.0501(7) Uani 1 1 d . . .
C3 C 0.6230(2) 0.1377(2) 0.69247(12) 0.0460(7) Uani 1 1 d . . .
H3 H 0.5582 0.1553 0.7069 0.055 Uiso 1 1 calc R . .
C4 C 0.63567(19) 0.1926(2) 0.63685(12) 0.0366(6) Uani 1 1 d . . .
C5 C 0.73281(19) 0.1664(2) 0.61301(11) 0.0334(5) Uani 1 1 d . . .
C6 C 0.81522(19) 0.0899(2) 0.64980(11) 0.0347(6) Uani 1 1 d . . .
C7 C 0.7971(2) 0.0380(2) 0.70516(12) 0.0469(7) Uani 1 1 d . . .
H7 H 0.8527 -0.0132 0.7284 0.056 Uiso 1 1 calc R . .
C8 C 0.9234(2) 0.0531(2) 0.63074(13) 0.0484(7) Uani 1 1 d . . .
H8A H 0.9807 0.0282 0.6698 0.058 Uiso 1 1 calc R . .
H8B H 0.9045 -0.0129 0.6017 0.058 Uiso 1 1 calc R . .
C9 C 1.0166(2) 0.2454(3) 0.63943(15) 0.0681(9) Uani 1 1 d . . .
H9A H 1.0910 0.2281 0.6695 0.082 Uiso 1 1 calc R . .
H9B H 0.9626 0.2629 0.6650 0.082 Uiso 1 1 calc R . .
C10 C 1.0291(3) 0.3542(3) 0.59696(18) 0.0759(10) Uani 1 1 d . . .
H10A H 0.9536 0.3716 0.5680 0.091 Uiso 1 1 calc R . .
H10B H 1.0518 0.4196 0.6261 0.091 Uiso 1 1 calc R . .
C11 C 1.1126(3) 0.3434(3) 0.55686(18) 0.0760(10) Uani 1 1 d . . .
H11A H 1.1596 0.2752 0.5709 0.091 Uiso 1 1 calc R . .
H11B H 1.1637 0.4098 0.5651 0.091 Uiso 1 1 calc R . .
C12 C 1.0585(2) 0.3350(3) 0.48535(17) 0.0637(8) Uani 1 1 d . . .
H12A H 1.0049 0.3987 0.4720 0.076 Uiso 1 1 calc R . .
H12B H 1.1183 0.3428 0.4625 0.076 Uiso 1 1 calc R . .
C13 C 0.9510(2) 0.2167(2) 0.39364(13) 0.0458(7) Uani 1 1 d . . .
H13A H 0.9154 0.1414 0.3833 0.055 Uiso 1 1 calc R . .
H13B H 1.0155 0.2209 0.3741 0.055 Uiso 1 1 calc R . .
N1 N 0.97527(17) 0.1433(2) 0.59824(11) 0.0444(6) Uani 1 1 d . . .
H1N H 1.026(2) 0.120(3) 0.5889(15) 0.067 Uiso 1 1 d . . .
N2 N 0.99633(16) 0.22620(19) 0.46553(11) 0.0411(5) Uani 1 1 d . . .
O1 O 0.74383(13) 0.21470(14) 0.55753(8) 0.0394(4) Uani 1 1 d . . .
Cl1 Cl 0.81955(5) -0.00845(5) 0.46435(3) 0.04005(16) Uani 1 1 d . . .
H2N H 1.041(2) 0.174(2) 0.4765(15) 0.060 Uiso 1 1 d . . .

loop_
_atom_site_aniso_label
_atom_site_aniso_U_11
_atom_site_aniso_U_22
_atom_site_aniso_U_33
_atom_site_aniso_U_23
_atom_site_aniso_U_13
_atom_site_aniso_U_12
Zn1 0.02919(14) 0.02888(16) 0.04137(17) 0.00114(13) 0.01217(11) 0.00540(13)
C1 0.076(2) 0.134(3) 0.058(2) 0.045(2) 0.0225(18) 0.018(2)
C2 0.0488(15) 0.066(2) 0.0346(16) 0.0083(14) 0.0105(12) -0.0006(15)
C3 0.0453(14) 0.0567(18) 0.0409(16) 0.0014(14) 0.0204(12) -0.0021(13)
C4 0.0373(12) 0.0337(14) 0.0407(14) -0.0018(11) 0.0136(11) -0.0005(11)
C5 0.0353(12) 0.0307(13) 0.0357(13) -0.0015(11) 0.0122(10) 0.0001(11)
C6 0.0360(12) 0.0371(14) 0.0288(13) -0.0021(11) 0.0046(10) 0.0038(11)
C7 0.0469(14) 0.0544(17) 0.0325(15) 0.0031(13) -0.0018(12) 0.0055(13)
C8 0.0504(15) 0.0538(18) 0.0394(16) 0.0088(14) 0.0092(13) 0.0211(14)
C9 0.0499(17) 0.090(3) 0.061(2) -0.0339(19) 0.0087(15) -0.0127(17)
C10 0.067(2) 0.053(2) 0.100(3) -0.031(2) 0.0084(19) -0.0135(17)
C11 0.0636(19) 0.059(2) 0.097(3) -0.001(2) 0.008(2) -0.0261(17)
C12 0.0493(16) 0.0497(19) 0.086(2) 0.0169(17) 0.0081(16) -0.0150(15)
C13 0.0481(14) 0.0403(15) 0.0584(19) 0.0079(13) 0.0308(14) 0.0082(13)
N1 0.0315(11) 0.0561(15) 0.0465(13) -0.0070(11) 0.0118(10) 0.0084(11)
N2 0.0302(11) 0.0329(12) 0.0610(16) 0.0104(11) 0.0133(11) 0.0062(9)
O1 0.0378(8) 0.0429(10) 0.0432(10) 0.0125(8) 0.0208(8) 0.0188(8)
Cl1 0.0366(3) 0.0317(3) 0.0509(4) -0.0022(3) 0.0098(3) 0.0002(3)

loop_
_atom_type_symbol
_atom_type_description
_atom_type_scat_dispersion_real
_atom_type_scat_dispersion_imag
_atom_type_scat_source
C C 0.0033 0.0016 'International Tables Vol C Tables 4.2.6.8 and 6.1.1.4'
H H 0.0000 0.0000 'International Tables Vol C Tables 4.2.6.8 and 6.1.1.4'
N N 0.0061 0.0033 'International Tables Vol C Tables 4.2.6.8 and 6.1.1.4'
O O 0.0106 0.0060 'International Tables Vol C Tables 4.2.6.8 and 6.1.1.4'
Zn Zn 0.2839 1.4301 'International Tables Vol C Tables 4.2.6.8 and 6.1.1.4'
Cl Cl 0.1484 0.1585 'International Tables Vol C Tables 4.2.6.8 and 6.1.1.4'

loop_
_geom_angle_atom_site_label_1
_geom_angle_atom_site_label_2
_geom_angle_atom_site_label_3
_geom_angle
_geom_angle_site_symmetry_1
_geom_angle_site_symmetry_3
_geom_angle_publ_flag
O1 Zn1 O1 79.81(7) 7_656 . ?
O1 Zn1 N1 150.06(8) 7_656 . ?
O1 Zn1 N1 85.14(7) . . ?
O1 Zn1 N2 87.79(7) 7_656 . ?
O1 Zn1 N2 150.11(8) . . ?
N1 Zn1 N2 92.74(8) . . ?
O1 Zn1 Cl1 106.82(5) 7_656 . ?
O1 Zn1 Cl1 107.45(5) . . ?
N1 Zn1 Cl1 102.33(7) . . ?
N2 Zn1 Cl1 102.14(6) . . ?
O1 Zn1 Zn1 40.06(4) 7_656 7_656 ?
O1 Zn1 Zn1 39.75(4) . 7_656 ?
N1 Zn1 Zn1 120.50(6) . 7_656 ?
N2 Zn1 Zn1 122.82(6) . 7_656 ?
Cl1 Zn1 Zn1 112.585(19) . 7_656 ?
C3 C2 C7 115.7(2) . . ?
C3 C2 C1 122.9(2) . . ?
C7 C2 C1 121.3(3) . . ?
C2 C3 C4 123.8(2) . . ?
C3 C4 C5 119.4(2) . . ?
C3 C4 C13 118.0(2) . 7_656 ?
C5 C4 C13 122.4(2) . 7_656 ?
O1 C5 C6 122.29(19) . . ?
O1 C5 C4 120.3(2) . . ?
C6 C5 C4 117.4(2) . . ?
C7 C6 C5 120.0(2) . . ?
C7 C6 C8 116.1(2) . . ?
C5 C6 C8 123.7(2) . . ?
C2 C7 C6 123.4(2) . . ?
N1 C8 C6 114.9(2) . . ?
N1 C9 C10 111.7(3) . . ?
C11 C10 C9 116.1(3) . . ?
C10 C11 C12 114.4(3) . . ?
N2 C12 C11 113.5(2) . . ?
N2 C13 C4 114.5(2) . 7_656 ?
C9 N1 C8 114.1(2) . . ?
C9 N1 Zn1 116.2(2) . . ?
C8 N1 Zn1 107.98(16) . . ?
C12 N2 C13 112.3(2) . . ?
C12 N2 Zn1 120.54(18) . . ?
C13 N2 Zn1 106.75(14) . . ?
C5 O1 Zn1 131.11(13) . 7_656 ?
C5 O1 Zn1 128.06(13) . . ?
Zn1 O1 Zn1 100.19(7) 7_656 . ?

loop_
_geom_bond_atom_site_label_1
_geom_bond_atom_site_label_2
_geom_bond_distance
_geom_bond_site_symmetry_2
_geom_bond_publ_flag
Zn1 O1 2.0310(16) 7_656 ?
Zn1 O1 2.0443(14) . ?
Zn1 N1 2.099(2) . ?
Zn1 N2 2.1103(19) . ?
Zn1 Cl1 2.3129(6) . ?
Zn1 Zn1 3.1261(5) 7_656 ?
C1 C2 1.513(4) . ?
C2 C3 1.378(4) . ?
C2 C7 1.383(3) . ?
C3 C4 1.383(3) . ?
C4 C5 1.420(3) . ?
C4 C13 1.499(3) 7_656 ?
C5 O1 1.341(3) . ?
C5 C6 1.401(3) . ?
C6 C7 1.386(3) . ?
C6 C8 1.518(3) . ?
C8 N1 1.477(3) . ?
C9 N1 1.476(4) . ?
C9 C10 1.580(5) . ?
C10 C11 1.480(4) . ?
C11 C12 1.486(4) . ?
C12 N2 1.468(4) . ?
C13 N2 1.481(3) . ?
C13 C4 1.499(3) 7_656 ?
O1 Zn1 2.0310(16) 7_656 ?
